data_4070412
loop_
_publ_author_name
'Mills, David P.'
'Wooles, Ashley J.'
'McMaster, Jonathan'
'Lewis, William'
'Blake, Alexander J.'
'Liddle, Stephen T.'

_publ_section_title
;
 Heteroleptic [M(CH2C6H5)2(I)(THF)3] Complexes (M = Y or Er): Remarkably
 Stable Precursors to Yttrium and Erbium T-Shaped Carbenes
;
_journal_issue 23
_journal_name_full Organometallics
_journal_page_first 6771
_journal_paper_doi 10.1021/om9007949
_journal_volume 28
_journal_year 2009
_chemical_formula_moiety 'C39 H54 Er I N2 O2 P2 Si2'
_chemical_formula_sum 'C39 H54 Er I N2 O2 P2 Si2'
_chemical_formula_weight 995.12
_chemical_name_systematic
; 
 ? 
;
_space_group_IT_number 14
_symmetry_cell_setting monoclinic
_symmetry_space_group_name_Hall '-P 2ybc'
_symmetry_space_group_name_H-M 'P 1 21/c 1'
_atom_sites_solution_hydrogens 'geom, Me from difmap'
_atom_sites_solution_primary direct
_atom_sites_solution_secondary difmap
_audit_creation_method 'enCIFer editing of SHELXL97 CIF output'
_cell_angle_alpha 90.00
_cell_angle_beta 96.902(2)
_cell_angle_gamma 90.00
_cell_formula_units_Z 4
_cell_length_a 12.6861(4)
_cell_length_b 17.9166(5)
_cell_length_c 19.2882(6)
_cell_measurement_reflns_used 15966
_cell_measurement_temperature 150(2)
_cell_measurement_theta_max 27.50
_cell_measurement_theta_min 2.35
_cell_volume 4352.3(2)
_computing_cell_refinement 'Bruker SAINT version 6.36a (Bruker, 2000)'
_computing_data_collection 'Bruker SMART version 5.625 (Bruker, 2001)'
_computing_data_reduction 'Bruker SAINT; Bruker SHELXTL (Bruker, 2001)'
_computing_molecular_graphics 'Bruker SHELXTL'
_computing_publication_material 'enCIFer(Allen et al.,2004);PLATON(Spek,2003)'
_computing_structure_refinement 'SHELXL-97 (Sheldrick, 1997)'
_computing_structure_solution 'Bruker SHELXTL'
_diffrn_ambient_temperature 150(2)
_diffrn_measured_fraction_theta_full 0.992
_diffrn_measured_fraction_theta_max 0.992
_diffrn_measurement_device_type 'Bruker SMART 1000 CCD diffractometer'
_diffrn_measurement_method '\w rotation with narrow frames'
_diffrn_radiation_monochromator graphite
_diffrn_radiation_source 'normal-focus sealed tube'
_diffrn_radiation_type MoK\a
_diffrn_radiation_wavelength 0.71073
_diffrn_reflns_av_R_equivalents 0.0197
_diffrn_reflns_av_sigmaI/netI 0.0225
_diffrn_reflns_limit_h_max 16
_diffrn_reflns_limit_h_min -16
_diffrn_reflns_limit_k_max 23
_diffrn_reflns_limit_k_min -12
_diffrn_reflns_limit_l_max 24
_diffrn_reflns_limit_l_min -25
_diffrn_reflns_number 27317
_diffrn_reflns_theta_full 27.51
_diffrn_reflns_theta_max 27.51
_diffrn_reflns_theta_min 1.98
_diffrn_standards_decay_% 0
_diffrn_standards_number 0
_exptl_absorpt_coefficient_mu 2.799
_exptl_absorpt_correction_T_max 0.58
_exptl_absorpt_correction_T_min 0.49
_exptl_absorpt_correction_type multi-scan
_exptl_absorpt_process_details '(SADABS; Bruker, 2001)'
_exptl_crystal_colour Pink
_exptl_crystal_density_diffrn 1.519
_exptl_crystal_density_method 'not measured'
_exptl_crystal_description Column
_exptl_crystal_F_000 1988
_exptl_crystal_size_max 0.27
_exptl_crystal_size_mid 0.26
_exptl_crystal_size_min 0.20
_refine_diff_density_max 0.929
_refine_diff_density_min -0.482
_refine_diff_density_rms 0.081
_refine_ls_extinction_method none
_refine_ls_goodness_of_fit_ref 1.026
_refine_ls_hydrogen_treatment constr
_refine_ls_matrix_type full
_refine_ls_number_parameters 448
_refine_ls_number_reflns 9946
_refine_ls_number_restraints 0
_refine_ls_restrained_S_all 1.026
_refine_ls_R_factor_all 0.0274
_refine_ls_R_factor_gt 0.0211
_refine_ls_shift/su_max 0.004
_refine_ls_shift/su_mean 0.000
_refine_ls_structure_factor_coef Fsqd
_refine_ls_weighting_details 'calc w=1/[\s^2^(Fo^2^)+(0.0288P)^2^+2.0352P] where P=(Fo^2^+2Fc^2^)/3'
_refine_ls_weighting_scheme calc
_refine_ls_wR_factor_gt 0.0511
_refine_ls_wR_factor_ref 0.0546
_reflns_number_gt 8763
_reflns_number_total 9946
_reflns_threshold_expression I>2\s(I)
_cod_data_source_file om9007949_si_002.cif
_cod_data_source_block 4
_cod_depositor_comments
;
The following automatic conversions were performed:

'_symmetry_cell_setting' value 'Monoclinic' changed to 'monoclinic'
according to /home/saulius/struct/CIF-dictionaries/cif_core.dic
dictionary named 'cif_core.dic' version 2.4.2 from 2011-04-26.

Automatic conversion script
Id: cif_fix_values 1715 2011-07-08 13:25:40Z adriana 
;
_cod_original_sg_symbol_H-M P2(1)/c
_cod_database_code 4070412

loop_
_symmetry_equiv_pos_as_xyz
'x, y, z'
'-x, y+1/2, -z+1/2'
'-x, -y, -z'
'x, -y-1/2, z-1/2'

loop_
_atom_site_label
_atom_site_type_symbol
_atom_site_fract_x
_atom_site_fract_y
_atom_site_fract_z
_atom_site_U_iso_or_equiv
_atom_site_adp_type
_atom_site_occupancy
_atom_site_symmetry_multiplicity
_atom_site_calc_flag
_atom_site_refinement_flags
Er1 Er 0.721325(7) 0.983400(5) 0.174827(5) 0.01910(3) Uani 1 1 d .
C1 C 0.77139(17) 1.01051(12) 0.29186(11) 0.0215(4) Uani 1 1 d .
P1 P 0.65883(4) 0.98089(3) 0.31574(3) 0.01855(11) Uani 1 1 d .
N1 N 0.58444(14) 0.95801(10) 0.24445(9) 0.0215(4) Uani 1 1 d .
Si1 Si 0.45035(5) 0.95245(4) 0.22014(4) 0.02825(14) Uani 1 1 d .
P2 P 0.88599(4) 1.04677(3) 0.27868(3) 0.01916(11) Uani 1 1 d .
N2 N 0.88779(14) 1.04580(11) 0.19474(9) 0.0226(4) Uani 1 1 d .
Si2 Si 0.97933(5) 1.07019(4) 0.13942(3) 0.02641(14) Uani 1 1 d .
O1 O 0.75302(13) 0.85517(9) 0.18899(9) 0.0280(3) Uani 1 1 d .
O2 O 0.62798(13) 1.08795(9) 0.13048(8) 0.0298(4) Uani 1 1 d .
I1 I 0.731085(14) 0.933708(10) 0.023206(8) 0.03419(5) Uani 1 1 d .
C2 C 0.68225(17) 0.90122(13) 0.37443(11) 0.0238(4) Uani 1 1 d .
C3 C 0.74858(19) 0.91122(14) 0.43695(12) 0.0297(5) Uani 1 1 d .
H3A H 0.7708 0.9600 0.4513 0.036 Uiso 1 1 calc R
C4 C 0.7822(2) 0.85024(16) 0.47833(14) 0.0388(6) Uani 1 1 d .
H4A H 0.8274 0.8576 0.5208 0.047 Uiso 1 1 calc R
C5 C 0.7504(2) 0.77936(16) 0.45809(15) 0.0448(7) Uani 1 1 d .
H5A H 0.7742 0.7378 0.4863 0.054 Uiso 1 1 calc R
C6 C 0.6840(3) 0.76872(16) 0.39679(16) 0.0478(7) Uani 1 1 d .
H6A H 0.6615 0.7198 0.3830 0.057 Uiso 1 1 calc R
C7 C 0.6499(2) 0.82946(14) 0.35507(14) 0.0360(6) Uani 1 1 d .
H7A H 0.6040 0.8217 0.3130 0.043 Uiso 1 1 calc R
C8 C 0.59335(17) 1.04845(13) 0.36713(11) 0.0226(4) Uani 1 1 d .
C9 C 0.6239(2) 1.12263(14) 0.36741(14) 0.0340(6) Uani 1 1 d .
H9A H 0.6797 1.1377 0.3418 0.041 Uiso 1 1 calc R
C10 C 0.5736(2) 1.17528(16) 0.40495(16) 0.0459(7) Uani 1 1 d .
H10A H 0.5946 1.2262 0.4045 0.055 Uiso 1 1 calc R
C11 C 0.4927(2) 1.15336(17) 0.44310(14) 0.0408(6) Uani 1 1 d .
H11A H 0.4585 1.1892 0.4690 0.049 Uiso 1 1 calc R
C12 C 0.4624(2) 1.07991(16) 0.44335(13) 0.0358(6) Uani 1 1 d .
H12A H 0.4069 1.0650 0.4694 0.043 Uiso 1 1 calc R
C13 C 0.51213(19) 1.02728(14) 0.40580(13) 0.0307(5) Uani 1 1 d .
H13A H 0.4908 0.9765 0.4064 0.037 Uiso 1 1 calc R
C14 C 0.99806(18) 0.99607(14) 0.32596(12) 0.0257(5) Uani 1 1 d .
C15 C 1.0999(2) 1.02670(17) 0.34002(16) 0.0405(6) Uani 1 1 d .
H15A H 1.1133 1.0758 0.3247 0.049 Uiso 1 1 calc R
C16 C 1.1816(2) 0.9854(2) 0.37649(19) 0.0558(9) Uani 1 1 d .
H16A H 1.2504 1.0066 0.3861 0.067 Uiso 1 1 calc R
C17 C 1.1634(2) 0.9142(2) 0.39872(17) 0.0564(9) Uani 1 1 d .
H17A H 1.2195 0.8861 0.4233 0.068 Uiso 1 1 calc R
C18 C 1.0631(2) 0.88369(18) 0.38516(16) 0.0491(7) Uani 1 1 d .
H18A H 1.0502 0.8345 0.4005 0.059 Uiso 1 1 calc R
C19 C 0.9810(2) 0.92458(15) 0.34928(13) 0.0331(5) Uani 1 1 d .
H19A H 0.9122 0.9032 0.3406 0.040 Uiso 1 1 calc R
C20 C 0.89962(17) 1.14055(13) 0.31519(12) 0.0232(4) Uani 1 1 d .
C21 C 0.88171(18) 1.20382(14) 0.27396(13) 0.0292(5) Uani 1 1 d .
H21A H 0.8742 1.1993 0.2245 0.035 Uiso 1 1 calc R
C22 C 0.8746(2) 1.27405(15) 0.30430(15) 0.0379(6) Uani 1 1 d .
H22A H 0.8625 1.3170 0.2755 0.045 Uiso 1 1 calc R
C23 C 0.8852(2) 1.28123(16) 0.37593(16) 0.0448(7) Uani 1 1 d .
H23A H 0.8792 1.3289 0.3966 0.054 Uiso 1 1 calc R
C24 C 0.9044(2) 1.21885(16) 0.41761(15) 0.0440(7) Uani 1 1 d .
H24A H 0.9127 1.2239 0.4670 0.053 Uiso 1 1 calc R
C25 C 0.9117(2) 1.14911(14) 0.38798(13) 0.0329(5) Uani 1 1 d .
H25A H 0.9251 1.1066 0.4172 0.040 Uiso 1 1 calc R
C26 C 0.3806(2) 1.04406(19) 0.22533(17) 0.0496(8) Uani 1 1 d .
H26A H 0.4116 1.0808 0.1961 0.074 Uiso 1 1 calc R
H26B H 0.3886 1.0614 0.2739 0.074 Uiso 1 1 calc R
H26C H 0.3050 1.0379 0.2088 0.074 Uiso 1 1 calc R
C27 C 0.3833(2) 0.8821(2) 0.27196(17) 0.0535(8) Uani 1 1 d .
H27A H 0.4080 0.8319 0.2618 0.080 Uiso 1 1 calc R
H27B H 0.3062 0.8851 0.2593 0.080 Uiso 1 1 calc R
H27C H 0.4005 0.8926 0.3219 0.080 Uiso 1 1 calc R
C28 C 0.4303(2) 0.92038(17) 0.12748(14) 0.0416(6) Uani 1 1 d .
H28A H 0.4720 0.9518 0.0993 0.062 Uiso 1 1 calc R
H28B H 0.3549 0.9241 0.1095 0.062 Uiso 1 1 calc R
H28C H 0.4535 0.8684 0.1249 0.062 Uiso 1 1 calc R
C29 C 0.9100(2) 1.12022(17) 0.06231(14) 0.0430(7) Uani 1 1 d .
H29A H 0.8771 1.1658 0.0779 0.065 Uiso 1 1 calc R
H29B H 0.8550 1.0878 0.0383 0.065 Uiso 1 1 calc R
H29C H 0.9614 1.1334 0.0302 0.065 Uiso 1 1 calc R
C30 C 1.0864(2) 1.13527(17) 0.17713(15) 0.0415(7) Uani 1 1 d .
H30A H 1.0544 1.1815 0.1919 0.062 Uiso 1 1 calc R
H30B H 1.1334 1.1467 0.1417 0.062 Uiso 1 1 calc R
H30C H 1.1276 1.1117 0.2175 0.062 Uiso 1 1 calc R
C31 C 1.0464(2) 0.98502(16) 0.11113(18) 0.0461(7) Uani 1 1 d .
H31A H 0.9933 0.9513 0.0870 0.069 Uiso 1 1 calc R
H31B H 1.0833 0.9598 0.1521 0.069 Uiso 1 1 calc R
H31C H 1.0978 0.9992 0.0794 0.069 Uiso 1 1 calc R
C32 C 0.6755(2) 0.79722(14) 0.16589(15) 0.0348(6) Uani 1 1 d .
H32A H 0.6448 0.8056 0.1168 0.042 Uiso 1 1 calc R
H32B H 0.6172 0.7963 0.1957 0.042 Uiso 1 1 calc R
C33 C 0.7377(2) 0.72566(16) 0.17279(18) 0.0485(8) Uani 1 1 d .
H33A H 0.7063 0.6876 0.1393 0.058 Uiso 1 1 calc R
H33B H 0.7419 0.7054 0.2208 0.058 Uiso 1 1 calc R
C34 C 0.8462(2) 0.75049(16) 0.15558(16) 0.0424(7) Uani 1 1 d .
H34A H 0.9023 0.7151 0.1744 0.051 Uiso 1 1 calc R
H34B H 0.8471 0.7554 0.1045 0.051 Uiso 1 1 calc R
C35 C 0.85984(19) 0.82449(15) 0.19111(15) 0.0369(6) Uani 1 1 d .
H35A H 0.8928 0.8185 0.2400 0.044 Uiso 1 1 calc R
H35B H 0.9052 0.8576 0.1663 0.044 Uiso 1 1 calc R
C36 C 0.6294(3) 1.15868(16) 0.16598(16) 0.0468(7) Uani 1 1 d .
H36A H 0.6955 1.1644 0.1985 0.056 Uiso 1 1 calc R
H36B H 0.5678 1.1632 0.1927 0.056 Uiso 1 1 calc R
C37 C 0.6238(4) 1.21662(18) 0.1089(2) 0.0673(10) Uani 1 1 d .
H37A H 0.5757 1.2579 0.1184 0.081 Uiso 1 1 calc R
H37B H 0.6951 1.2375 0.1048 0.081 Uiso 1 1 calc R
C38 C 0.5815(4) 1.1755(2) 0.04349(18) 0.0726(12) Uani 1 1 d .
H38A H 0.5153 1.1992 0.0214 0.087 Uiso 1 1 calc R
H38B H 0.6342 1.1757 0.0096 0.087 Uiso 1 1 calc R
C39 C 0.5608(3) 1.09921(18) 0.06516(16) 0.0591(10) Uani 1 1 d .
H39A H 0.4851 1.0930 0.0717 0.071 Uiso 1 1 calc R
H39B H 0.5786 1.0630 0.0296 0.071 Uiso 1 1 calc R

loop_
_atom_site_aniso_label
_atom_site_aniso_U_11
_atom_site_aniso_U_22
_atom_site_aniso_U_33
_atom_site_aniso_U_23
_atom_site_aniso_U_13
_atom_site_aniso_U_12
Er1 0.01955(5) 0.01996(5) 0.01791(5) -0.00119(4) 0.00271(4) -0.00028(4)
C1 0.0214(10) 0.0248(11) 0.0184(10) -0.0005(8) 0.0027(8) -0.0024(8)
P1 0.0179(2) 0.0190(3) 0.0193(3) 0.0005(2) 0.0048(2) 0.0004(2)
N1 0.0193(8) 0.0225(9) 0.0229(9) -0.0006(8) 0.0039(7) -0.0004(7)
Si1 0.0180(3) 0.0353(4) 0.0310(3) -0.0001(3) 0.0010(2) -0.0008(3)
P2 0.0180(2) 0.0212(3) 0.0185(3) 0.0000(2) 0.0032(2) -0.0015(2)
N2 0.0211(9) 0.0275(10) 0.0200(9) -0.0008(8) 0.0055(7) -0.0027(8)
Si2 0.0288(3) 0.0269(3) 0.0256(3) -0.0006(3) 0.0120(3) -0.0045(3)
O1 0.0281(8) 0.0218(8) 0.0339(9) -0.0038(7) 0.0034(7) 0.0024(7)
O2 0.0356(9) 0.0252(8) 0.0264(8) 0.0013(7) -0.0057(7) 0.0028(7)
I1 0.04385(10) 0.03700(9) 0.02231(8) -0.00584(6) 0.00637(7) -0.00269(7)
C2 0.0230(10) 0.0252(11) 0.0249(11) 0.0043(9) 0.0101(9) 0.0023(9)
C3 0.0342(12) 0.0307(13) 0.0249(11) 0.0047(10) 0.0064(10) 0.0017(10)
C4 0.0449(15) 0.0439(16) 0.0275(13) 0.0111(11) 0.0044(11) 0.0077(12)
C5 0.0605(18) 0.0361(15) 0.0394(15) 0.0153(13) 0.0124(14) 0.0144(13)
C6 0.068(2) 0.0251(13) 0.0507(17) 0.0061(13) 0.0087(15) -0.0008(13)
C7 0.0443(15) 0.0282(13) 0.0351(14) 0.0043(11) 0.0031(11) -0.0013(11)
C8 0.0222(10) 0.0263(11) 0.0193(10) -0.0014(9) 0.0031(8) 0.0036(9)
C9 0.0344(13) 0.0290(13) 0.0409(14) -0.0052(11) 0.0138(11) 0.0011(10)
C10 0.0497(16) 0.0301(14) 0.0606(19) -0.0153(13) 0.0178(15) -0.0002(13)
C11 0.0375(14) 0.0456(16) 0.0401(15) -0.0163(13) 0.0081(12) 0.0098(12)
C12 0.0286(12) 0.0509(17) 0.0293(13) -0.0038(12) 0.0091(10) 0.0054(11)
C13 0.0306(12) 0.0332(13) 0.0299(12) -0.0005(10) 0.0108(10) 0.0021(10)
C14 0.0216(11) 0.0337(12) 0.0219(11) -0.0014(9) 0.0027(9) 0.0029(9)
C15 0.0242(12) 0.0456(17) 0.0506(17) 0.0045(13) -0.0006(11) -0.0008(11)
C16 0.0263(14) 0.070(2) 0.067(2) -0.0008(18) -0.0093(14) 0.0040(14)
C17 0.0391(16) 0.072(2) 0.0548(19) 0.0089(17) -0.0058(14) 0.0257(16)
C18 0.0486(17) 0.0467(17) 0.0514(18) 0.0157(14) 0.0037(14) 0.0163(14)
C19 0.0294(12) 0.0356(14) 0.0341(13) 0.0039(11) 0.0029(10) 0.0057(10)
C20 0.0197(10) 0.0248(11) 0.0254(11) -0.0036(9) 0.0037(8) -0.0043(8)
C21 0.0240(11) 0.0299(12) 0.0332(13) 0.0023(10) 0.0016(10) 0.0000(9)
C22 0.0314(13) 0.0272(13) 0.0539(17) 0.0004(12) 0.0013(12) 0.0005(10)
C23 0.0505(16) 0.0293(14) 0.0558(18) -0.0168(13) 0.0109(14) -0.0060(12)
C24 0.0584(18) 0.0391(16) 0.0353(14) -0.0149(12) 0.0086(13) -0.0100(13)
C25 0.0410(14) 0.0307(13) 0.0273(12) -0.0042(10) 0.0049(11) -0.0087(11)
C26 0.0329(14) 0.0582(19) 0.0560(19) -0.0059(16) -0.0015(13) 0.0186(14)
C27 0.0305(14) 0.072(2) 0.0583(19) 0.0071(17) 0.0056(13) -0.0190(14)
C28 0.0361(14) 0.0466(17) 0.0385(15) -0.0047(13) -0.0099(12) -0.0006(12)
C29 0.0542(17) 0.0444(16) 0.0317(14) 0.0087(12) 0.0103(12) -0.0096(13)
C30 0.0340(14) 0.0476(16) 0.0461(16) -0.0068(13) 0.0171(12) -0.0150(12)
C31 0.0474(17) 0.0375(16) 0.0594(19) -0.0040(14) 0.0316(15) -0.0023(13)
C32 0.0278(12) 0.0281(13) 0.0482(15) -0.0032(11) 0.0035(11) -0.0041(10)
C33 0.0417(15) 0.0250(13) 0.074(2) -0.0036(14) -0.0121(15) 0.0018(11)
C34 0.0369(14) 0.0352(15) 0.0525(17) -0.0146(13) -0.0044(12) 0.0117(12)
C35 0.0267(12) 0.0296(13) 0.0523(16) -0.0061(12) -0.0044(11) 0.0048(10)
C36 0.0533(17) 0.0392(16) 0.0435(16) -0.0123(13) -0.0122(14) 0.0119(13)
C37 0.099(3) 0.0286(16) 0.077(2) -0.0014(16) 0.021(2) 0.0027(17)
C38 0.124(4) 0.048(2) 0.0433(19) 0.0171(16) 0.001(2) 0.018(2)
C39 0.090(3) 0.0397(17) 0.0383(16) -0.0014(14) -0.0298(16) 0.0185(17)

loop_
_atom_type_symbol
_atom_type_description
_atom_type_scat_dispersion_real
_atom_type_scat_dispersion_imag
_atom_type_scat_source
C C 0.0033 0.0016 'International Tables Vol C Tables 4.2.6.8 and 6.1.1.4'
H H 0.0000 0.0000 'International Tables Vol C Tables 4.2.6.8 and 6.1.1.4'
N N 0.0061 0.0033 'International Tables Vol C Tables 4.2.6.8 and 6.1.1.4'
O O 0.0106 0.0060 'International Tables Vol C Tables 4.2.6.8 and 6.1.1.4'
Si Si 0.0817 0.0704 'International Tables Vol C Tables 4.2.6.8 and 6.1.1.4'
P P 0.1023 0.0942 'International Tables Vol C Tables 4.2.6.8 and 6.1.1.4'
I I -0.4742 1.8119 'International Tables Vol C Tables 4.2.6.8 and 6.1.1.4'
Er Er -0.2586 4.9576 'International Tables Vol C Tables 4.2.6.8 and 6.1.1.4'

loop_
_geom_angle_atom_site_label_1
_geom_angle_atom_site_label_2
_geom_angle_atom_site_label_3
_geom_angle
C1 Er1 O2 104.89(7)
C1 Er1 O1 93.94(7)
O2 Er1 O1 154.99(6)
C1 Er1 N1 67.77(7)
O2 Er1 N1 89.29(6)
O1 Er1 N1 82.68(6)
C1 Er1 N2 67.11(7)
O2 Er1 N2 94.81(6)
O1 Er1 N2 107.78(6)
N1 Er1 N2 134.20(6)
C1 Er1 P1 34.09(5)
O2 Er1 P1 99.88(4)
O1 Er1 P1 86.47(4)
N1 Er1 P1 33.74(4)
N2 Er1 P1 101.06(4)
C1 Er1 P2 33.75(5)
O2 Er1 P2 103.19(4)
O1 Er1 P2 101.60(4)
N1 Er1 P2 101.39(5)
N2 Er1 P2 33.41(4)
P1 Er1 P2 67.821(15)
C1 Er1 I1 161.46(5)
O2 Er1 I1 87.72(4)
O1 Er1 I1 78.52(4)
N1 Er1 I1 126.95(4)
N2 Er1 I1 98.81(4)
P1 Er1 I1 157.992(12)
P2 Er1 I1 130.765(11)
P2 C1 P1 171.72(15)
P2 C1 Er1 94.37(10)
P1 C1 Er1 93.42(10)
N1 P1 C1 106.31(10)
N1 P1 C2 111.27(10)
C1 P1 C2 110.19(11)
N1 P1 C8 111.77(10)
C1 P1 C8 113.95(11)
C2 P1 C8 103.45(10)
N1 P1 Er1 53.93(6)
C1 P1 Er1 52.49(8)
C2 P1 Er1 123.18(7)
C8 P1 Er1 133.37(7)
P1 N1 Si1 134.72(11)
P1 N1 Er1 92.33(8)
Si1 N1 Er1 128.99(10)
N1 Si1 C28 107.28(11)
N1 Si1 C26 113.25(12)
C28 Si1 C26 108.07(14)
N1 Si1 C27 113.12(12)
C28 Si1 C27 106.58(15)
C26 Si1 C27 108.22(16)
N2 P2 C1 105.64(10)
N2 P2 C20 112.56(10)
C1 P2 C20 110.50(11)
N2 P2 C14 112.82(10)
C1 P2 C14 112.04(11)
C20 P2 C14 103.45(11)
N2 P2 Er1 53.87(7)
C1 P2 Er1 51.88(8)
C20 P2 Er1 130.21(7)
C14 P2 Er1 126.27(8)
P2 N2 Si2 134.90(12)
P2 N2 Er1 92.72(8)
Si2 N2 Er1 132.03(10)
N2 Si2 C31 109.82(11)
N2 Si2 C29 109.08(11)
C31 Si2 C29 110.42(15)
N2 Si2 C30 115.41(11)
C31 Si2 C30 106.81(14)
C29 Si2 C30 105.17(14)
C35 O1 C32 109.26(18)
C35 O1 Er1 121.25(14)
C32 O1 Er1 124.11(14)
C36 O2 C39 105.3(2)
C36 O2 Er1 123.91(15)
C39 O2 Er1 130.79(16)
C7 C2 C3 118.7(2)
C7 C2 P1 122.50(19)
C3 C2 P1 118.15(18)
C4 C3 C2 120.4(2)
C4 C3 H3A 119.8
C2 C3 H3A 119.8
C5 C4 C3 120.2(3)
C5 C4 H4A 119.9
C3 C4 H4A 119.9
C4 C5 C6 119.9(3)
C4 C5 H5A 120.0
C6 C5 H5A 120.0
C5 C6 C7 120.2(3)
C5 C6 H6A 119.9
C7 C6 H6A 119.9
C2 C7 C6 120.5(3)
C2 C7 H7A 119.7
C6 C7 H7A 119.7
C9 C8 C13 118.9(2)
C9 C8 P1 119.52(17)
C13 C8 P1 121.55(18)
C8 C9 C10 120.5(2)
C8 C9 H9A 119.8
C10 C9 H9A 119.8
C11 C10 C9 119.9(3)
C11 C10 H10A 120.0
C9 C10 H10A 120.0
C12 C11 C10 119.9(2)
C12 C11 H11A 120.0
C10 C11 H11A 120.0
C11 C12 C13 120.3(2)
C11 C12 H12A 119.8
C13 C12 H12A 119.8
C12 C13 C8 120.4(2)
C12 C13 H13A 119.8
C8 C13 H13A 119.8
C19 C14 C15 118.5(2)
C19 C14 P2 118.56(18)
C15 C14 P2 123.0(2)
C16 C15 C14 120.2(3)
C16 C15 H15A 119.9
C14 C15 H15A 119.9
C17 C16 C15 120.6(3)
C17 C16 H16A 119.7
C15 C16 H16A 119.7
C16 C17 C18 119.6(3)
C16 C17 H17A 120.2
C18 C17 H17A 120.2
C17 C18 C19 120.3(3)
C17 C18 H18A 119.9
C19 C18 H18A 119.9
C14 C19 C18 120.9(3)
C14 C19 H19A 119.5
C18 C19 H19A 119.5
C21 C20 C25 118.4(2)
C21 C20 P2 122.03(17)
C25 C20 P2 118.80(18)
C20 C21 C22 120.7(2)
C20 C21 H21A 119.6
C22 C21 H21A 119.6
C23 C22 C21 120.1(3)
C23 C22 H22A 120.0
C21 C22 H22A 120.0
C22 C23 C24 119.8(3)
C22 C23 H23A 120.1
C24 C23 H23A 120.1
C23 C24 C25 120.5(3)
C23 C24 H24A 119.8
C25 C24 H24A 119.8
C24 C25 C20 120.5(2)
C24 C25 H25A 119.7
C20 C25 H25A 119.7
Si1 C26 H26A 109.5
Si1 C26 H26B 109.5
H26A C26 H26B 109.5
Si1 C26 H26C 109.5
H26A C26 H26C 109.5
H26B C26 H26C 109.5
Si1 C27 H27A 109.5
Si1 C27 H27B 109.5
H27A C27 H27B 109.5
Si1 C27 H27C 109.5
H27A C27 H27C 109.5
H27B C27 H27C 109.5
Si1 C28 H28A 109.5
Si1 C28 H28B 109.5
H28A C28 H28B 109.5
Si1 C28 H28C 109.5
H28A C28 H28C 109.5
H28B C28 H28C 109.5
Si2 C29 H29A 109.5
Si2 C29 H29B 109.5
H29A C29 H29B 109.5
Si2 C29 H29C 109.5
H29A C29 H29C 109.5
H29B C29 H29C 109.5
Si2 C30 H30A 109.5
Si2 C30 H30B 109.5
H30A C30 H30B 109.5
Si2 C30 H30C 109.5
H30A C30 H30C 109.5
H30B C30 H30C 109.5
Si2 C31 H31A 109.5
Si2 C31 H31B 109.5
H31A C31 H31B 109.5
Si2 C31 H31C 109.5
H31A C31 H31C 109.5
H31B C31 H31C 109.5
O1 C32 C33 104.5(2)
O1 C32 H32A 110.8
C33 C32 H32A 110.8
O1 C32 H32B 110.8
C33 C32 H32B 110.8
H32A C32 H32B 108.9
C32 C33 C34 102.2(2)
C32 C33 H33A 111.3
C34 C33 H33A 111.3
C32 C33 H33B 111.3
C34 C33 H33B 111.3
H33A C33 H33B 109.2
C35 C34 C33 102.6(2)
C35 C34 H34A 111.2
C33 C34 H34A 111.2
C35 C34 H34B 111.2
C33 C34 H34B 111.2
H34A C34 H34B 109.2
O1 C35 C34 105.4(2)
O1 C35 H35A 110.7
C34 C35 H35A 110.7
O1 C35 H35B 110.7
C34 C35 H35B 110.7
H35A C35 H35B 108.8
O2 C36 C37 105.2(2)
O2 C36 H36A 110.7
C37 C36 H36A 110.7
O2 C36 H36B 110.7
C37 C36 H36B 110.7
H36A C36 H36B 108.8
C38 C37 C36 104.8(3)
C38 C37 H37A 110.8
C36 C37 H37A 110.8
C38 C37 H37B 110.8
C36 C37 H37B 110.8
H37A C37 H37B 108.9
C39 C38 C37 106.0(3)
C39 C38 H38A 110.5
C37 C38 H38A 110.5
C39 C38 H38B 110.5
C37 C38 H38B 110.5
H38A C38 H38B 108.7
O2 C39 C38 105.8(3)
O2 C39 H39A 110.6
C38 C39 H39A 110.6
O2 C39 H39B 110.6
C38 C39 H39B 110.6
H39A C39 H39B 108.7

loop_
_geom_bond_atom_site_label_1
_geom_bond_atom_site_label_2
_geom_bond_distance
Er1 C1 2.322(2)
Er1 O2 2.3236(16)
Er1 O1 2.3427(16)
Er1 N1 2.3636(17)
Er1 N2 2.3794(18)
Er1 P1 2.9215(5)
Er1 P2 2.9427(6)
Er1 I1 3.0737(2)
C1 P2 1.640(2)
C1 P1 1.640(2)
P1 N1 1.6240(19)
P1 C2 1.824(2)
P1 C8 1.826(2)
N1 Si1 1.7121(18)
Si1 C28 1.865(3)
Si1 C26 1.873(3)
Si1 C27 1.875(3)
P2 N2 1.6221(18)
P2 C20 1.822(2)
P2 C14 1.835(2)
N2 Si2 1.7251(18)
Si2 C31 1.860(3)
Si2 C29 1.864(3)
Si2 C30 1.870(3)
O1 C35 1.458(3)
O1 C32 1.463(3)
O2 C36 1.439(3)
O2 C39 1.448(3)
C2 C7 1.387(3)
C2 C3 1.397(3)
C3 C4 1.390(3)
C3 H3A 0.9500
C4 C5 1.375(4)
C4 H4A 0.9500
C5 C6 1.380(4)
C5 H5A 0.9500
C6 C7 1.391(4)
C6 H6A 0.9500
C7 H7A 0.9500
C8 C9 1.384(3)
C8 C13 1.395(3)
C9 C10 1.390(4)
C9 H9A 0.9500
C10 C11 1.390(4)
C10 H10A 0.9500
C11 C12 1.371(4)
C11 H11A 0.9500
C12 C13 1.386(3)
C12 H12A 0.9500
C13 H13A 0.9500
C14 C19 1.383(3)
C14 C15 1.399(3)
C15 C16 1.393(4)
C15 H15A 0.9500
C16 C17 1.374(5)
C16 H16A 0.9500
C17 C18 1.381(5)
C17 H17A 0.9500
C18 C19 1.388(4)
C18 H18A 0.9500
C19 H19A 0.9500
C20 C21 1.388(3)
C20 C25 1.402(3)
C21 C22 1.395(4)
C21 H21A 0.9500
C22 C23 1.378(4)
C22 H22A 0.9500
C23 C24 1.381(4)
C23 H23A 0.9500
C24 C25 1.382(4)
C24 H24A 0.9500
C25 H25A 0.9500
C26 H26A 0.9800
C26 H26B 0.9800
C26 H26C 0.9800
C27 H27A 0.9800
C27 H27B 0.9800
C27 H27C 0.9800
C28 H28A 0.9800
C28 H28B 0.9800
C28 H28C 0.9800
C29 H29A 0.9800
C29 H29B 0.9800
C29 H29C 0.9800
C30 H30A 0.9800
C30 H30B 0.9800
C30 H30C 0.9800
C31 H31A 0.9800
C31 H31B 0.9800
C31 H31C 0.9800
C32 C33 1.504(4)
C32 H32A 0.9900
C32 H32B 0.9900
C33 C34 1.520(4)
C33 H33A 0.9900
C33 H33B 0.9900
C34 C35 1.493(4)
C34 H34A 0.9900
C34 H34B 0.9900
C35 H35A 0.9900
C35 H35B 0.9900
C36 C37 1.508(5)
C36 H36A 0.9900
C36 H36B 0.9900
C37 C38 1.504(5)
C37 H37A 0.9900
C37 H37B 0.9900
C38 C39 1.463(5)
C38 H38A 0.9900
C38 H38B 0.9900
C39 H39A 0.9900
C39 H39B 0.9900
